data_7114301
loop_
_publ_author_name
'Bond, Andrew D.'
'Garc\'ia, Felipe'
'Jantos, Katja'
'Lawson, Gavin T.'
'McPartlin, Mary'
'Wright, Dominic S.'

_publ_section_title
;
 Synthesis of a deca-lithium cage containing an
 [(RN)2As(&#x00B5;-NR)As(NR)2]4-- tetraanion; a homologue of group 15
 trianions of the type [E(NR)3]3--Electronic supplementary information
 (ESI) available: synthesis and spectroscopic details for 1 and 2. See
 http://www.rsc.org/suppdata/cc/b2/b202858a/
;
_journal_issue 12
_journal_name_full 'Chemical Communications'
_journal_page_first 1276
_journal_paper_doi 10.1039/b202858a
_journal_year 2002
_chemical_formula_moiety 'C72 H96 As4 Li10 N24 O6 S12, 2(C4 H8 O)'
_chemical_formula_sum 'C80 H112 As4 Li10 N24 O8 S12'
_chemical_formula_weight 2291.74
_space_group_IT_number 14
_symmetry_cell_setting monoclinic
_symmetry_space_group_name_Hall '-P 2ybc'
_symmetry_space_group_name_H-M 'P 1 21/c 1'
_atom_sites_solution_hydrogens geom
_atom_sites_solution_primary direct
_atom_sites_solution_secondary difmap
_audit_creation_method SHELXL-97
_cell_angle_alpha 90.00
_cell_angle_beta 101.483(2)
_cell_angle_gamma 90.00
_cell_formula_units_Z 2
_cell_length_a 13.7522(3)
_cell_length_b 25.1455(8)
_cell_length_c 15.9021(5)
_cell_measurement_reflns_used 51911
_cell_measurement_temperature 180(2)
_cell_measurement_theta_max 27.48
_cell_measurement_theta_min 1.00
_cell_volume 5389.0(3)
_computing_cell_refinement 'HKL Scalepack (Otwinowski & Minor 1997)'
_computing_data_collection 'Collect (Nonius B.V. 1998)'
_computing_data_reduction
;
HKL Denzo and Scalepack (Otwinowski & Minor 1997)
;
_computing_molecular_graphics 'XP (Sheldrick 1993)'
_computing_publication_material 'SHELXL-97 (Sheldrick 1997)'
_computing_structure_refinement 'SHELXL-97 (Sheldrick 1997)'
_computing_structure_solution 'SIR-92 (Altomare et al. 1994)'
_diffrn_ambient_temperature 180(2)
_diffrn_measured_fraction_theta_full 0.827
_diffrn_measured_fraction_theta_max 0.827
_diffrn_measurement_device_type 'Nonius KappaCCD'
_diffrn_measurement_method 'Thin slice \w and \f scans'
_diffrn_radiation_monochromator graphite
_diffrn_radiation_source 'fine-focus sealed tube'
_diffrn_radiation_type MoK\a
_diffrn_radiation_wavelength 0.71073
_diffrn_reflns_av_R_equivalents 0.0318
_diffrn_reflns_av_sigmaI/netI 0.0407
_diffrn_reflns_limit_h_max 14
_diffrn_reflns_limit_h_min -14
_diffrn_reflns_limit_k_max 32
_diffrn_reflns_limit_k_min -32
_diffrn_reflns_limit_l_max 20
_diffrn_reflns_limit_l_min -20
_diffrn_reflns_number 23523
_diffrn_reflns_theta_full 27.44
_diffrn_reflns_theta_max 27.44
_diffrn_reflns_theta_min 3.57
_diffrn_standards_number 0
_exptl_absorpt_coefficient_mu 1.522
_exptl_absorpt_correction_T_max 1.000
_exptl_absorpt_correction_T_min 0.947
_exptl_absorpt_correction_type multi-scan
_exptl_absorpt_process_details 'Sortav Blessing (1995)'
_exptl_crystal_colour pink
_exptl_crystal_density_diffrn 1.412
_exptl_crystal_density_method 'not measured'
_exptl_crystal_description block
_exptl_crystal_F_000 2356
_exptl_crystal_size_max 0.32
_exptl_crystal_size_mid 0.23
_exptl_crystal_size_min 0.18
_refine_diff_density_max 0.725
_refine_diff_density_min -0.462
_refine_diff_density_rms 0.072
_refine_ls_extinction_method none
_refine_ls_goodness_of_fit_ref 1.111
_refine_ls_hydrogen_treatment constr
_refine_ls_matrix_type full
_refine_ls_number_parameters 628
_refine_ls_number_reflns 10181
_refine_ls_number_restraints 30
_refine_ls_restrained_S_all 1.123
_refine_ls_R_factor_all 0.0591
_refine_ls_R_factor_gt 0.0437
_refine_ls_shift/su_max 0.000
_refine_ls_shift/su_mean 0.000
_refine_ls_structure_factor_coef Fsqd
_refine_ls_weighting_details 'calc w=1/[\s^2^(Fo^2^)+(0.0287P)^2^+11.0622P] where P=(Fo^2^+2Fc^2^)/3'
_refine_ls_weighting_scheme calc
_refine_ls_wR_factor_gt 0.1032
_refine_ls_wR_factor_ref 0.1099
_reflns_number_gt 8194
_reflns_number_total 10181
_reflns_threshold_expression >2\s(I)
_cod_data_source_file b202858a.txt
_cod_data_source_block dw0205
_cod_original_sg_symbol_H-M P21/c
_cod_database_code 7114301

loop_
_symmetry_equiv_pos_as_xyz
'x, y, z'
'-x, y+1/2, -z+1/2'
'-x, -y, -z'
'x, -y-1/2, z-1/2'

loop_
_atom_site_label
_atom_site_type_symbol
_atom_site_fract_x
_atom_site_fract_y
_atom_site_fract_z
_atom_site_U_iso_or_equiv
_atom_site_adp_type
_atom_site_occupancy
_atom_site_symmetry_multiplicity
_atom_site_calc_flag
_atom_site_refinement_flags
As1 As 0.20142(3) -0.045750(14) 0.14044(2) 0.02425(10) Uani 1 1 d .
As2 As 0.04200(3) 0.042905(13) 0.18253(2) 0.02253(10) Uani 1 1 d .
N1 N 0.1448(2) -0.00817(11) 0.22560(17) 0.0248(6) Uani 1 1 d .
N2 N -0.0363(2) 0.00473(11) 0.09725(17) 0.0228(6) Uani 1 1 d .
N3 N 0.1056(2) 0.07727(11) 0.10900(18) 0.0257(7) Uani 1 1 d .
N4 N 0.1918(2) -0.11470(12) 0.1764(2) 0.0317(7) Uani 1 1 d .
N5 N 0.3359(2) -0.04614(12) 0.18766(19) 0.0294(7) Uani 1 1 d .
N6 N 0.3696(3) -0.16263(14) 0.3132(2) 0.0485(10) Uani 1 1 d .
S1 S 0.10977(8) 0.01899(4) 0.38237(6) 0.0346(2) Uani 1 1 d .
S2 S -0.12099(8) -0.02846(4) 0.23306(6) 0.0329(2) Uani 1 1 d .
S3 S 0.14169(8) 0.15972(4) 0.22922(7) 0.0389(2) Uani 1 1 d .
S4 S 0.10436(8) -0.21017(4) 0.15742(7) 0.0440(3) Uani 1 1 d .
S5 S 0.51862(8) -0.02266(4) 0.16388(7) 0.0392(2) Uani 1 1 d .
S6 S 0.55508(9) -0.19032(5) 0.40174(8) 0.0486(3) Uani 1 1 d .
N11 N 0.2400(2) -0.04866(12) 0.35088(18) 0.0297(7) Uani 1 1 d .
N21 N -0.1751(2) -0.05277(12) 0.07297(18) 0.0274(7) Uani 1 1 d .
N31 N 0.2270(2) 0.14072(12) 0.10077(19) 0.0310(7) Uani 1 1 d .
N41 N 0.0329(2) -0.12391(12) 0.08067(19) 0.0308(7) Uani 1 1 d .
N51 N 0.3610(2) 0.03158(12) 0.10491(19) 0.0299(7) Uani 1 1 d .
N61 N 0.4804(2) -0.09605(13) 0.3787(2) 0.0343(8) Uani 1 1 d .
C1 C 0.1699(3) -0.01573(14) 0.3105(2) 0.0257(8) Uani 1 1 d .
C2 C -0.1081(3) -0.02339(13) 0.1234(2) 0.0241(7) Uani 1 1 d .
C3 C 0.1570(3) 0.12113(14) 0.1385(2) 0.0274(8) Uani 1 1 d .
C4 C 0.1116(3) -0.14110(14) 0.1356(2) 0.0283(8) Uani 1 1 d .
C5 C 0.3893(3) -0.01163(15) 0.1509(2) 0.0294(8) Uani 1 1 d .
C6 C 0.4564(3) -0.14627(17) 0.3599(2) 0.0378(10) Uani 1 1 d .
C11 C 0.2450(3) -0.04659(16) 0.4398(2) 0.0362(9) Uani 1 1 d .
H11 H 0.2908 -0.0680 0.4780 0.043 Uiso 1 1 calc R
C12 C 0.1839(3) -0.01387(17) 0.4689(2) 0.0374(10) Uani 1 1 d .
C13 C 0.1708(4) -0.0045(2) 0.5593(3) 0.0558(13) Uani 1 1 d .
H13A H 0.1047 -0.0165 0.5652 0.084 Uiso 1 1 calc R
H13B H 0.1779 0.0335 0.5726 0.084 Uiso 1 1 calc R
H13C H 0.2213 -0.0245 0.5991 0.084 Uiso 1 1 calc R
C21 C -0.2345(3) -0.08011(15) 0.1190(2) 0.0327(9) Uani 1 1 d .
H21 H -0.2851 -0.1034 0.0909 0.039 Uiso 1 1 calc R
C22 C -0.2192(3) -0.07300(15) 0.2040(2) 0.0300(8) Uani 1 1 d .
C23 C -0.2728(3) -0.09659(17) 0.2688(3) 0.0403(10) Uani 1 1 d .
H23A H -0.3036 -0.0681 0.2964 0.060 Uiso 1 1 calc R
H23B H -0.2255 -0.1160 0.3123 0.060 Uiso 1 1 calc R
H23C H -0.3242 -0.1211 0.2399 0.060 Uiso 1 1 calc R
C31 C 0.2666(3) 0.18699(16) 0.1403(3) 0.0384(10) Uani 1 1 d .
H31 H 0.3163 0.2062 0.1194 0.046 Uiso 1 1 calc R
C32 C 0.2327(3) 0.20392(16) 0.2088(3) 0.0424(10) Uani 1 1 d .
C33 C 0.2648(4) 0.25139(19) 0.2659(4) 0.0634(15) Uani 1 1 d .
H33A H 0.2932 0.2391 0.3241 0.095 Uiso 1 1 calc R
H33B H 0.2072 0.2741 0.2673 0.095 Uiso 1 1 calc R
H33C H 0.3147 0.2717 0.2433 0.095 Uiso 1 1 calc R
C41 C -0.0353(3) -0.16483(16) 0.0586(3) 0.0410(10) Uani 1 1 d .
H41 H -0.0968 -0.1585 0.0205 0.049 Uiso 1 1 calc R
C42 C -0.0132(3) -0.21302(16) 0.0915(3) 0.0414(10) Uani 1 1 d .
C43 C -0.0743(4) -0.26280(19) 0.0789(3) 0.0632(15) Uani 1 1 d .
H43A H -0.0862 -0.2751 0.1345 0.095 Uiso 1 1 calc R
H43B H -0.0387 -0.2904 0.0536 0.095 Uiso 1 1 calc R
H43C H -0.1379 -0.2555 0.0404 0.095 Uiso 1 1 calc R
C51 C 0.4407(3) 0.05595(16) 0.0802(3) 0.0357(9) Uani 1 1 d .
H51 H 0.4320 0.0876 0.0469 0.043 Uiso 1 1 calc R
C52 C 0.5311(3) 0.03385(17) 0.1043(3) 0.0378(10) Uani 1 1 d .
C53 C 0.6288(3) 0.0511(2) 0.0847(3) 0.0494(12) Uani 1 1 d .
H53A H 0.6506 0.0252 0.0463 0.074 Uiso 1 1 calc R
H53B H 0.6784 0.0534 0.1382 0.074 Uiso 1 1 calc R
H53C H 0.6213 0.0861 0.0569 0.074 Uiso 1 1 calc R
C61 C 0.5763(3) -0.09240(17) 0.4273(2) 0.0365(9) Uani 1 1 d .
H61 H 0.6043 -0.0588 0.4459 0.044 Uiso 1 1 calc R
C62 C 0.6282(3) -0.13735(18) 0.4470(2) 0.0387(10) Uani 1 1 d .
C63 C 0.7312(3) -0.1449(2) 0.4977(3) 0.0505(12) Uani 1 1 d .
H63A H 0.7723 -0.1617 0.4615 0.076 Uiso 1 1 calc R
H63B H 0.7292 -0.1676 0.5474 0.076 Uiso 1 1 calc R
H63C H 0.7595 -0.1102 0.5174 0.076 Uiso 1 1 calc R
O1 O 0.3909(3) -0.16875(17) 0.1106(3) 0.0834(13) Uani 1 1 d D
C14 C 0.4913(4) -0.1830(4) 0.1201(6) 0.149(4) Uani 1 1 d D
H14A H 0.5244 -0.1838 0.1814 0.179 Uiso 1 1 calc R
H14B H 0.5272 -0.1580 0.0891 0.179 Uiso 1 1 calc R
C15 C 0.4867(9) -0.2352(6) 0.0829(12) 0.424(19) Uani 1 1 d D
H15A H 0.4868 -0.2628 0.1273 0.509 Uiso 1 1 calc R
H15B H 0.5440 -0.2413 0.0551 0.509 Uiso 1 1 calc R
C16 C 0.3942(8) -0.2367(6) 0.0197(10) 0.343(15) Uani 1 1 d D
H16A H 0.4072 -0.2309 -0.0386 0.412 Uiso 1 1 calc R
H16B H 0.3614 -0.2717 0.0211 0.412 Uiso 1 1 calc R
C17 C 0.3332(5) -0.1960(3) 0.0410(4) 0.099(2) Uani 1 1 d D
H17A H 0.3125 -0.1716 -0.0082 0.119 Uiso 1 1 calc R
H17B H 0.2732 -0.2111 0.0573 0.119 Uiso 1 1 calc R
O2 O 0.4251(2) 0.03096(11) 0.35268(19) 0.0425(7) Uani 1 1 d D
C24 C 0.3666(3) 0.07587(16) 0.3176(3) 0.0456(11) Uani 1 1 d D
H24A H 0.3233 0.0878 0.3568 0.055 Uiso 1 1 calc R
H24B H 0.3247 0.0671 0.2612 0.055 Uiso 1 1 calc R
C25 C 0.4411(4) 0.1177(2) 0.3086(4) 0.0685(16) Uani 1 1 d D
H25A H 0.4603 0.1153 0.2520 0.082 Uiso 1 1 calc R
H25B H 0.4144 0.1536 0.3153 0.082 Uiso 1 1 calc R
C26 C 0.5264(4) 0.10601(19) 0.3786(4) 0.0605(14) Uani 1 1 d D
H26A H 0.5893 0.1182 0.3636 0.073 Uiso 1 1 calc R
H26B H 0.5185 0.1233 0.4327 0.073 Uiso 1 1 calc R
C27 C 0.5247(3) 0.04801(17) 0.3863(3) 0.0498(12) Uani 1 1 d D
H27A H 0.5710 0.0317 0.3534 0.060 Uiso 1 1 calc R
H27B H 0.5451 0.0373 0.4472 0.060 Uiso 1 1 calc R
O3 O 0.1415(2) -0.15867(12) 0.3672(2) 0.0550(9) Uani 1 1 d D
C34 C 0.1370(4) -0.2101(2) 0.4035(4) 0.0716(16) Uani 1 1 d D
H34A H 0.1555 -0.2086 0.4669 0.086 Uiso 1 1 calc R
H34B H 0.1822 -0.2350 0.3820 0.086 Uiso 1 1 calc R
C35 C 0.0316(5) -0.2270(2) 0.3752(6) 0.106(3) Uani 1 1 d D
H35A H 0.0231 -0.2486 0.3222 0.127 Uiso 1 1 calc R
H35B H 0.0093 -0.2480 0.4205 0.127 Uiso 1 1 calc R
C36 C -0.0246(5) -0.1765(3) 0.3593(7) 0.128(3) Uani 1 1 d D
H36A H -0.0726 -0.1782 0.3040 0.154 Uiso 1 1 calc R
H36B H -0.0616 -0.1698 0.4056 0.154 Uiso 1 1 calc R
C37 C 0.0450(4) -0.1361(2) 0.3572(6) 0.094(2) Uani 1 1 d D
H37A H 0.0434 -0.1103 0.4040 0.113 Uiso 1 1 calc R
H37B H 0.0285 -0.1169 0.3019 0.113 Uiso 1 1 calc R
O1T O 0.2426(4) -0.3255(2) 0.3328(4) 0.1141(18) Uani 1 1 d .
C1T C 0.2871(5) -0.3254(3) 0.2598(6) 0.103(2) Uani 1 1 d .
H1T1 H 0.3545 -0.3409 0.2745 0.124 Uiso 1 1 calc R
H1T2 H 0.2928 -0.2885 0.2395 0.124 Uiso 1 1 calc R
C2T C 0.2241(6) -0.3574(4) 0.1914(6) 0.118(3) Uani 1 1 d .
H2T1 H 0.2543 -0.3927 0.1858 0.142 Uiso 1 1 calc R
H2T2 H 0.2143 -0.3389 0.1355 0.142 Uiso 1 1 calc R
C3T C 0.1280(5) -0.3629(3) 0.2214(5) 0.101(2) Uani 1 1 d .
H3T1 H 0.0804 -0.3351 0.1953 0.121 Uiso 1 1 calc R
H3T2 H 0.0981 -0.3983 0.2058 0.121 Uiso 1 1 calc R
C4T C 0.1536(5) -0.3567(3) 0.3146(6) 0.094(2) Uani 1 1 d .
H4T1 H 0.0993 -0.3384 0.3358 0.113 Uiso 1 1 calc R
H4T2 H 0.1647 -0.3918 0.3429 0.113 Uiso 1 1 calc R
Li1 Li 0.3422(5) -0.1279(3) 0.1922(5) 0.0423(17) Uani 1 1 d .
Li2 Li 0.3824(5) -0.0411(3) 0.3192(4) 0.0339(15) Uani 1 1 d .
Li3 Li 0.2346(5) -0.1270(3) 0.3064(5) 0.0414(17) Uani 1 1 d .
Li4 Li -0.0070(5) -0.0550(2) 0.0091(4) 0.0310(14) Uani 1 1 d .
Li5 Li 0.2262(5) 0.0611(3) 0.0525(4) 0.0320(14) Uani 1 1 d .

loop_
_atom_site_aniso_label
_atom_site_aniso_U_11
_atom_site_aniso_U_22
_atom_site_aniso_U_33
_atom_site_aniso_U_23
_atom_site_aniso_U_13
_atom_site_aniso_U_12
As1 0.0215(2) 0.02765(18) 0.02187(17) -0.00159(14) 0.00026(14) 0.00078(14)
As2 0.0216(2) 0.02548(17) 0.02025(16) -0.00162(13) 0.00359(14) 0.00009(13)
N1 0.0221(17) 0.0311(15) 0.0205(14) 0.0004(11) 0.0026(12) 0.0015(12)
N2 0.0200(17) 0.0292(15) 0.0192(13) -0.0002(11) 0.0037(12) -0.0007(12)
N3 0.0267(18) 0.0260(15) 0.0238(14) 0.0008(11) 0.0033(13) -0.0024(12)
N4 0.0281(18) 0.0256(15) 0.0363(17) 0.0015(13) -0.0061(14) 0.0013(12)
N5 0.0221(18) 0.0344(16) 0.0304(16) 0.0003(13) 0.0018(13) 0.0009(13)
N6 0.040(2) 0.044(2) 0.054(2) 0.0028(17) -0.0099(18) 0.0073(16)
S1 0.0342(6) 0.0480(6) 0.0211(4) -0.0033(4) 0.0046(4) 0.0019(4)
S2 0.0315(6) 0.0473(6) 0.0199(4) -0.0016(4) 0.0053(4) -0.0115(4)
S3 0.0405(6) 0.0339(5) 0.0431(6) -0.0132(4) 0.0104(5) -0.0063(4)
S4 0.0450(7) 0.0286(5) 0.0500(6) 0.0074(4) -0.0109(5) -0.0039(4)
S5 0.0217(6) 0.0488(6) 0.0468(6) 0.0016(5) 0.0062(5) 0.0048(4)
S6 0.0425(7) 0.0446(6) 0.0530(7) 0.0052(5) -0.0041(5) 0.0182(5)
N11 0.0252(18) 0.0379(17) 0.0236(15) 0.0036(13) -0.0006(13) -0.0001(13)
N21 0.0230(18) 0.0378(17) 0.0206(14) -0.0021(12) 0.0028(12) -0.0063(13)
N31 0.0265(19) 0.0342(17) 0.0311(16) 0.0015(13) 0.0026(14) -0.0066(13)
N41 0.0282(18) 0.0300(16) 0.0304(16) 0.0030(12) -0.0034(13) -0.0041(13)
N51 0.0234(19) 0.0367(17) 0.0292(16) 0.0007(13) 0.0043(13) -0.0001(13)
N61 0.0275(19) 0.0403(19) 0.0337(17) 0.0050(14) 0.0026(14) 0.0074(14)
C1 0.022(2) 0.0321(18) 0.0221(16) -0.0011(14) 0.0028(14) -0.0043(14)
C2 0.021(2) 0.0287(17) 0.0220(16) -0.0001(13) 0.0024(14) 0.0038(14)
C3 0.028(2) 0.0274(17) 0.0241(17) 0.0021(14) -0.0020(15) 0.0047(15)
C4 0.028(2) 0.0280(18) 0.0273(18) 0.0008(14) 0.0015(16) 0.0015(14)
C5 0.022(2) 0.038(2) 0.0264(18) -0.0072(15) 0.0012(15) -0.0009(15)
C6 0.035(2) 0.045(2) 0.032(2) 0.0076(17) 0.0040(18) 0.0138(18)
C11 0.033(2) 0.048(2) 0.0226(17) 0.0038(16) -0.0065(16) -0.0055(18)
C12 0.037(3) 0.053(3) 0.0206(17) 0.0005(16) 0.0013(17) -0.0100(19)
C13 0.058(3) 0.085(4) 0.024(2) -0.002(2) 0.007(2) -0.004(3)
C21 0.030(2) 0.037(2) 0.0306(19) -0.0005(15) 0.0035(17) -0.0082(16)
C22 0.023(2) 0.038(2) 0.0304(19) 0.0022(15) 0.0080(16) -0.0054(15)
C23 0.036(3) 0.052(3) 0.033(2) 0.0086(18) 0.0065(18) -0.0079(19)
C31 0.034(2) 0.038(2) 0.039(2) 0.0058(17) -0.0020(19) -0.0100(17)
C32 0.040(3) 0.031(2) 0.053(3) -0.0030(18) 0.002(2) -0.0080(17)
C33 0.067(4) 0.043(3) 0.078(4) -0.020(3) 0.012(3) -0.019(2)
C41 0.035(2) 0.042(2) 0.039(2) 0.0077(18) -0.0092(18) -0.0129(18)
C42 0.043(3) 0.038(2) 0.038(2) 0.0033(17) -0.0050(19) -0.0129(18)
C43 0.069(4) 0.048(3) 0.063(3) 0.010(2) -0.009(3) -0.030(2)
C51 0.030(2) 0.043(2) 0.035(2) -0.0004(17) 0.0093(18) -0.0062(17)
C52 0.027(3) 0.048(2) 0.040(2) -0.0078(18) 0.0100(19) -0.0050(17)
C53 0.032(3) 0.062(3) 0.057(3) -0.007(2) 0.015(2) -0.009(2)
C61 0.027(2) 0.051(2) 0.030(2) 0.0069(17) 0.0033(17) 0.0060(17)
C62 0.029(2) 0.057(3) 0.031(2) 0.0084(18) 0.0084(18) 0.0103(19)
C63 0.033(3) 0.073(3) 0.044(2) 0.014(2) 0.003(2) 0.017(2)
O1 0.053(2) 0.098(3) 0.090(3) -0.046(2) -0.006(2) 0.021(2)
C14 0.053(5) 0.190(9) 0.187(9) -0.115(8) -0.020(5) 0.037(5)
C15 0.175(12) 0.49(3) 0.50(3) -0.42(3) -0.186(16) 0.201(16)
C16 0.173(11) 0.41(2) 0.36(2) -0.31(2) -0.155(13) 0.186(14)
C17 0.074(5) 0.135(7) 0.083(5) -0.046(4) 0.001(4) 0.009(4)
O2 0.0318(17) 0.0401(16) 0.0505(17) -0.0049(13) -0.0038(14) -0.0022(12)
C24 0.038(3) 0.046(2) 0.049(3) -0.010(2) -0.001(2) 0.0064(19)
C25 0.075(4) 0.052(3) 0.068(3) 0.010(3) -0.011(3) -0.008(3)
C26 0.049(3) 0.056(3) 0.074(4) 0.005(3) 0.005(3) -0.015(2)
C27 0.032(3) 0.051(3) 0.060(3) -0.006(2) -0.006(2) -0.0032(19)
O3 0.043(2) 0.0435(18) 0.078(2) 0.0164(16) 0.0105(17) 0.0011(14)
C34 0.087(5) 0.056(3) 0.074(4) 0.024(3) 0.021(3) 0.014(3)
C35 0.107(6) 0.068(4) 0.163(8) 0.008(5) 0.074(6) -0.024(4)
C36 0.064(5) 0.109(7) 0.217(10) 0.038(7) 0.042(6) -0.002(4)
C37 0.049(4) 0.064(4) 0.173(8) 0.025(4) 0.031(4) 0.006(3)
O1T 0.082(4) 0.108(4) 0.152(5) -0.035(4) 0.021(4) 0.003(3)
C1T 0.061(5) 0.101(6) 0.145(8) 0.013(5) 0.017(5) -0.003(4)
C2T 0.100(6) 0.117(7) 0.146(8) -0.043(6) 0.047(6) -0.031(5)
C3T 0.083(5) 0.102(6) 0.115(6) 0.035(5) 0.015(5) -0.022(4)
C4T 0.051(4) 0.087(5) 0.144(7) -0.014(5) 0.019(4) 0.000(3)
Li1 0.036(4) 0.041(4) 0.044(4) -0.006(3) -0.006(3) 0.006(3)
Li2 0.027(4) 0.040(4) 0.032(3) 0.003(3) -0.001(3) 0.002(3)
Li3 0.039(4) 0.035(4) 0.046(4) 0.004(3) -0.003(3) -0.001(3)
Li4 0.035(4) 0.031(3) 0.025(3) 0.000(2) -0.001(3) 0.001(3)
Li5 0.026(4) 0.040(4) 0.027(3) -0.001(3) 0.001(3) 0.003(3)

loop_
_atom_type_symbol
_atom_type_description
_atom_type_scat_dispersion_real
_atom_type_scat_dispersion_imag
_atom_type_scat_source
C C 0.0033 0.0016 'International Tables Vol C Tables 4.2.6.8 and 6.1.1.4'
H H 0.0000 0.0000 'International Tables Vol C Tables 4.2.6.8 and 6.1.1.4'
S S 0.1246 0.1234 'International Tables Vol C Tables 4.2.6.8 and 6.1.1.4'
N N 0.0061 0.0033 'International Tables Vol C Tables 4.2.6.8 and 6.1.1.4'
As As 0.0499 2.0058 'International Tables Vol C Tables 4.2.6.8 and 6.1.1.4'
Li Li -0.0003 0.0001 'International Tables Vol C Tables 4.2.6.8 and 6.1.1.4'
O O 0.0106 0.0060 'International Tables Vol C Tables 4.2.6.8 and 6.1.1.4'

loop_
_geom_angle_atom_site_label_1
_geom_angle_atom_site_label_2
_geom_angle_atom_site_label_3
_geom_angle
_geom_angle_site_symmetry_1
_geom_angle_site_symmetry_3
N4 As1 N5 89.82(13) . .
N4 As1 N1 100.29(13) . .
N5 As1 N1 103.10(13) . .
N4 As1 Li1 46.45(18) . .
N5 As1 Li1 46.38(17) . .
N1 As1 Li1 119.86(17) . .
N4 As1 Li5 170.22(16) . .
N5 As1 Li5 89.83(15) . .
N1 As1 Li5 89.31(15) . .
Li1 As1 Li5 129.5(2) . .
N4 As1 Li4 91.37(14) . .
N5 As1 Li4 162.96(15) . .
N1 As1 Li4 93.41(14) . .
Li1 As1 Li4 127.36(17) . .
Li5 As1 Li4 86.15(16) . .
N3 As2 N2 93.46(12) . .
N3 As2 N1 97.61(13) . .
N2 As2 N1 101.29(12) . .
N3 As2 Li4 45.39(15) . 3
N2 As2 Li4 49.37(15) . 3
N1 As2 Li4 112.64(15) . 3
C1 N1 As2 118.4(2) . .
C1 N1 As1 125.3(2) . .
As2 N1 As1 116.36(14) . .
C2 N2 As2 114.0(2) . .
C2 N2 Li4 94.5(3) . .
As2 N2 Li4 133.8(2) . .
C2 N2 Li4 146.7(3) . 3
As2 N2 Li4 93.23(19) . 3
Li4 N2 Li4 78.1(3) . 3
C3 N3 As2 117.0(2) . .
C3 N3 Li5 84.3(3) . .
As2 N3 Li5 135.6(2) . .
C3 N3 Li4 135.4(3) . 3
As2 N3 Li4 97.9(2) . 3
Li5 N3 Li4 89.4(3) . 3
C4 N4 As1 114.8(2) . .
C4 N4 Li3 117.1(3) . .
As1 N4 Li3 115.5(2) . .
C4 N4 Li1 133.6(3) . .
As1 N4 Li1 93.2(2) . .
Li3 N4 Li1 76.9(3) . .
C5 N5 As1 114.1(2) . .
C5 N5 Li1 129.6(3) . .
As1 N5 Li1 92.9(2) . .
C5 N5 Li2 108.3(3) . .
As1 N5 Li2 119.6(2) . .
Li1 N5 Li2 91.3(3) . .
C6 N6 Li3 126.5(4) . .
C6 N6 Li1 111.2(4) . .
Li3 N6 Li1 76.8(3) . .
C12 S1 C1 90.06(18) . .
C22 S2 C2 90.52(17) . .
C32 S3 C3 89.5(2) . .
C42 S4 C4 90.25(18) . .
C52 S5 C5 90.83(19) . .
C62 S6 C6 90.8(2) . .
C1 N11 C11 110.4(3) . .
C1 N11 Li3 116.6(3) . .
C11 N11 Li3 111.6(3) . .
C1 N11 Li2 116.2(3) . .
C11 N11 Li2 111.9(3) . .
Li3 N11 Li2 88.6(3) . .
C2 N21 C21 111.7(3) . .
C2 N21 Li5 137.1(3) . 3
C21 N21 Li5 110.5(3) . 3
C2 N21 Li4 72.3(2) . .
C21 N21 Li4 145.8(3) . .
Li5 N21 Li4 77.2(2) 3 .
C3 N31 C31 111.3(3) . .
C3 N31 Li5 82.1(3) . .
C31 N31 Li5 157.4(3) . .
C4 N41 C41 110.4(3) . .
C4 N41 Li4 136.4(3) . .
C41 N41 Li4 112.7(3) . .
C5 N51 C51 111.1(3) . .
C5 N51 Li5 132.4(3) . .
C51 N51 Li5 115.8(3) . .
C6 N61 C61 110.8(3) . .
C6 N61 Li2 115.5(3) . .
C61 N61 Li2 133.0(3) . .
N11 C1 N1 126.1(3) . .
N11 C1 S1 112.4(2) . .
N1 C1 S1 121.5(3) . .
N21 C2 N2 124.8(3) . .
N21 C2 S2 111.1(3) . .
N2 C2 S2 124.0(2) . .
N21 C2 Li4 79.1(2) . .
N2 C2 Li4 54.7(2) . .
S2 C2 Li4 145.3(2) . .
N31 C3 N3 121.7(3) . .
N31 C3 S3 112.1(3) . .
N3 C3 S3 126.1(3) . .
N31 C3 Li5 64.1(3) . .
N3 C3 Li5 61.2(2) . .
S3 C3 Li5 160.3(2) . .
N41 C4 N4 130.2(3) . .
N41 C4 S4 112.2(3) . .
N4 C4 S4 117.6(3) . .
N51 C5 N5 130.1(3) . .
N51 C5 S5 111.7(3) . .
N5 C5 S5 118.1(3) . .
N61 C6 N6 125.0(4) . .
N61 C6 S6 111.8(3) . .
N6 C6 S6 123.1(3) . .
C12 C11 N11 117.9(3) . .
C12 C11 H11 121.1 . .
N11 C11 H11 121.1 . .
C11 C12 C13 129.5(4) . .
C11 C12 S1 109.3(3) . .
C13 C12 S1 121.2(4) . .
C12 C13 H13A 109.5 . .
C12 C13 H13B 109.5 . .
H13A C13 H13B 109.5 . .
C12 C13 H13C 109.5 . .
H13A C13 H13C 109.5 . .
H13B C13 H13C 109.5 . .
C22 C21 N21 118.5(3) . .
C22 C21 H21 120.7 . .
N21 C21 H21 120.7 . .
C21 C22 C23 129.8(4) . .
C21 C22 S2 108.1(3) . .
C23 C22 S2 122.1(3) . .
C22 C23 H23A 109.5 . .
C22 C23 H23B 109.5 . .
H23A C23 H23B 109.5 . .
C22 C23 H23C 109.5 . .
H23A C23 H23C 109.5 . .
H23B C23 H23C 109.5 . .
C32 C31 N31 118.0(4) . .
C32 C31 H31 121.0 . .
N31 C31 H31 121.0 . .
C31 C32 C33 129.3(4) . .
C31 C32 S3 109.1(3) . .
C33 C32 S3 121.6(4) . .
C32 C33 H33A 109.5 . .
C32 C33 H33B 109.5 . .
H33A C33 H33B 109.5 . .
C32 C33 H33C 109.5 . .
H33A C33 H33C 109.5 . .
H33B C33 H33C 109.5 . .
C42 C41 N41 119.0(4) . .
C42 C41 H41 120.5 . .
N41 C41 H41 120.5 . .
C41 C42 C43 129.0(4) . .
C41 C42 S4 108.1(3) . .
C43 C42 S4 122.9(3) . .
C42 C43 H43A 109.5 . .
C42 C43 H43B 109.5 . .
H43A C43 H43B 109.5 . .
C42 C43 H43C 109.5 . .
H43A C43 H43C 109.5 . .
H43B C43 H43C 109.5 . .
C52 C51 N51 118.5(4) . .
C52 C51 H51 120.8 . .
N51 C51 H51 120.8 . .
C51 C52 C53 129.5(4) . .
C51 C52 S5 107.9(3) . .
C53 C52 S5 122.6(3) . .
C52 C53 H53A 109.5 . .
C52 C53 H53B 109.5 . .
H53A C53 H53B 109.5 . .
C52 C53 H53C 109.5 . .
H53A C53 H53C 109.5 . .
H53B C53 H53C 109.5 . .
C62 C61 N61 118.4(4) . .
C62 C61 H61 120.8 . .
N61 C61 H61 120.8 . .
C61 C62 C63 129.5(4) . .
C61 C62 S6 108.2(3) . .
C63 C62 S6 122.3(3) . .
C62 C63 H63A 109.5 . .
C62 C63 H63B 109.5 . .
H63A C63 H63B 109.5 . .
C62 C63 H63C 109.5 . .
H63A C63 H63C 109.5 . .
H63B C63 H63C 109.5 . .
C17 O1 C14 110.5(4) . .
C17 O1 Li1 126.0(4) . .
C14 O1 Li1 122.8(4) . .
O1 C14 C15 103.0(6) . .
O1 C14 H14A 111.2 . .
C15 C14 H14A 111.2 . .
O1 C14 H14B 111.2 . .
C15 C14 H14B 111.2 . .
H14A C14 H14B 109.1 . .
C14 C15 C16 105.6(7) . .
C14 C15 H15A 110.6 . .
C16 C15 H15A 110.6 . .
C14 C15 H15B 110.6 . .
C16 C15 H15B 110.6 . .
H15A C15 H15B 108.7 . .
C17 C16 C15 107.2(6) . .
C17 C16 H16A 110.3 . .
C15 C16 H16A 110.3 . .
C17 C16 H16B 110.3 . .
C15 C16 H16B 110.3 . .
H16A C16 H16B 108.5 . .
O1 C17 C16 105.9(5) . .
O1 C17 H17A 110.5 . .
C16 C17 H17A 110.5 . .
O1 C17 H17B 110.5 . .
C16 C17 H17B 110.5 . .
H17A C17 H17B 108.7 . .
C27 O2 C24 109.3(3) . .
C27 O2 Li2 126.5(3) . .
C24 O2 Li2 120.8(3) . .
O2 C24 C25 104.4(3) . .
O2 C24 H24A 110.9 . .
C25 C24 H24A 110.9 . .
O2 C24 H24B 110.9 . .
C25 C24 H24B 110.9 . .
H24A C24 H24B 108.9 . .
C26 C25 C24 104.2(4) . .
C26 C25 H25A 110.9 . .
C24 C25 H25A 110.9 . .
C26 C25 H25B 110.9 . .
C24 C25 H25B 110.9 . .
H25A C25 H25B 108.9 . .
C27 C26 C25 103.7(4) . .
C27 C26 H26A 111.0 . .
C25 C26 H26A 111.0 . .
C27 C26 H26B 111.0 . .
C25 C26 H26B 111.0 . .
H26A C26 H26B 109.0 . .
O2 C27 C26 107.3(3) . .
O2 C27 H27A 110.3 . .
C26 C27 H27A 110.3 . .
O2 C27 H27B 110.3 . .
C26 C27 H27B 110.3 . .
H27A C27 H27B 108.5 . .
C37 O3 C34 107.1(4) . .
C37 O3 Li3 118.5(4) . .
C34 O3 Li3 131.8(4) . .
O3 C34 C35 104.7(4) . .
O3 C34 H34A 110.8 . .
C35 C34 H34A 110.8 . .
O3 C34 H34B 110.8 . .
C35 C34 H34B 110.8 . .
H34A C34 H34B 108.9 . .
C36 C35 C34 104.6(5) . .
C36 C35 H35A 110.8 . .
C34 C35 H35A 110.8 . .
C36 C35 H35B 110.8 . .
C34 C35 H35B 110.8 . .
H35A C35 H35B 108.9 . .
C37 C36 C35 106.8(5) . .
C37 C36 H36A 110.4 . .
C35 C36 H36A 110.4 . .
C37 C36 H36B 110.4 . .
C35 C36 H36B 110.4 . .
H36A C36 H36B 108.6 . .
C36 C37 O3 109.5(5) . .
C36 C37 H37A 109.8 . .
O3 C37 H37A 109.8 . .
C36 C37 H37B 109.8 . .
O3 C37 H37B 109.8 . .
H37A C37 H37B 108.2 . .
C1T O1T C4T 109.0(6) . .
O1T C1T C2T 108.4(6) . .
O1T C1T H1T1 110.0 . .
C2T C1T H1T1 110.0 . .
O1T C1T H1T2 110.0 . .
C2T C1T H1T2 110.0 . .
H1T1 C1T H1T2 108.4 . .
C1T C2T C3T 103.9(7) . .
C1T C2T H2T1 111.0 . .
C3T C2T H2T1 111.0 . .
C1T C2T H2T2 111.0 . .
C3T C2T H2T2 111.0 . .
H2T1 C2T H2T2 109.0 . .
C4T C3T C2T 105.2(7) . .
C4T C3T H3T1 110.7 . .
C2T C3T H3T1 110.7 . .
C4T C3T H3T2 110.7 . .
C2T C3T H3T2 110.7 . .
H3T1 C3T H3T2 108.8 . .
O1T C4T C3T 106.7(7) . .
O1T C4T H4T1 110.4 . .
C3T C4T H4T1 110.4 . .
O1T C4T H4T2 110.4 . .
C3T C4T H4T2 110.4 . .
H4T1 C4T H4T2 108.6 . .
O1 Li1 N5 122.7(4) . .
O1 Li1 N4 119.4(4) . .
N5 Li1 N4 78.5(3) . .
O1 Li1 N6 112.6(4) . .
N5 Li1 N6 116.8(4) . .
N4 Li1 N6 100.0(4) . .
O1 Li1 Li3 146.0(4) . .
N5 Li1 Li3 89.4(3) . .
N4 Li1 Li3 51.5(2) . .
N6 Li1 Li3 51.0(3) . .
O1 Li1 As1 120.9(3) . .
N5 Li1 As1 40.67(15) . .
N4 Li1 As1 40.31(15) . .
N6 Li1 As1 124.2(3) . .
Li3 Li1 As1 75.1(2) . .
O1 Li1 Li2 146.4(4) . .
N5 Li1 Li2 44.4(2) . .
N4 Li1 Li2 90.7(3) . .
N6 Li1 Li2 72.7(3) . .
Li3 Li1 Li2 64.2(3) . .
As1 Li1 Li2 71.6(2) . .
O2 Li2 N61 111.7(3) . .
O2 Li2 N5 110.5(3) . .
N61 Li2 N5 118.3(3) . .
O2 Li2 N11 105.1(3) . .
N61 Li2 N11 112.7(3) . .
N5 Li2 N11 96.9(3) . .
O2 Li2 Li3 150.3(4) . .
N61 Li2 Li3 85.3(3) . .
N5 Li2 Li3 79.3(3) . .
N11 Li2 Li3 45.2(2) . .
O2 Li2 Li1 151.8(4) . .
N61 Li2 Li1 80.3(3) . .
N5 Li2 Li1 44.2(2) . .
N11 Li2 Li1 92.3(3) . .
Li3 Li2 Li1 51.5(2) . .
O3 Li3 N6 118.7(4) . .
O3 Li3 N4 118.8(4) . .
N6 Li3 N4 101.2(4) . .
O3 Li3 N11 101.7(4) . .
N6 Li3 N11 115.1(3) . .
N4 Li3 N11 100.5(3) . .
O3 Li3 Li1 152.8(4) . .
N6 Li3 Li1 52.2(3) . .
N4 Li3 Li1 51.6(2) . .
N11 Li3 Li1 105.2(3) . .
O3 Li3 Li2 142.0(4) . .
N6 Li3 Li2 73.2(3) . .
N4 Li3 Li2 90.8(3) . .
N11 Li3 Li2 46.2(2) . .
Li1 Li3 Li2 64.3(3) . .
N41 Li4 N2 106.7(3) . .
N41 Li4 N3 108.1(3) . 3
N2 Li4 N3 125.6(3) . 3
N41 Li4 N2 141.7(3) . 3
N2 Li4 N2 101.9(3) . 3
N3 Li4 N2 73.2(2) 3 3
N41 Li4 C2 89.5(2) . .
N2 Li4 C2 30.78(14) . .
N3 Li4 C2 110.7(3) 3 .
N2 Li4 C2 126.7(3) 3 .
N41 Li4 N21 87.9(2) . .
N2 Li4 N21 56.94(19) . .
N3 Li4 N21 84.1(2) 3 .
N2 Li4 N21 129.5(3) 3 .
C2 Li4 N21 28.65(12) . .
N41 Li4 Li4 149.7(4) . 3
N2 Li4 Li4 53.1(2) . 3
N3 Li4 Li4 102.2(3) 3 3
N2 Li4 Li4 48.8(2) 3 3
C2 Li4 Li4 80.1(3) . 3
N21 Li4 Li4 95.8(3) . 3
N41 Li4 Li5 106.0(3) . 3
N2 Li4 Li5 86.7(3) . 3
N3 Li4 Li5 44.16(19) 3 3
N2 Li4 Li5 100.4(2) 3 3
C2 Li4 Li5 66.6(2) . 3
N21 Li4 Li5 40.61(16) . 3
Li4 Li4 Li5 95.9(3) 3 3
N41 Li4 As2 127.5(3) . 3
N2 Li4 As2 125.4(3) . 3
N3 Li4 As2 36.70(12) 3 3
N2 Li4 As2 37.40(11) 3 3
C2 Li4 As2 132.3(2) . 3
N21 Li4 As2 113.8(2) . 3
Li4 Li4 As2 78.2(2) 3 3
Li5 Li4 As2 74.03(18) 3 3
N41 Li4 As1 66.43(18) . .
N2 Li4 As1 77.47(19) . .
N3 Li4 As1 155.7(3) 3 .
N2 Li4 As1 96.4(2) 3 .
C2 Li4 As1 93.15(18) . .
N21 Li4 As1 118.3(2) . .
Li4 Li4 As1 85.6(3) 3 .
Li5 Li4 As1 158.9(3) 3 .
As2 Li4 As1 126.6(2) 3 .
N21 Li5 N51 119.2(3) 3 .
N21 Li5 N3 107.5(3) 3 .
N51 Li5 N3 129.9(3) . .
N21 Li5 N31 115.7(3) 3 .
N51 Li5 N31 104.9(3) . .
N3 Li5 N31 67.0(2) . .
N21 Li5 C3 123.1(3) 3 .
N51 Li5 C3 116.1(3) . .
N3 Li5 C3 34.50(15) . .
N31 Li5 C3 33.81(16) . .
N21 Li5 Li4 62.2(2) 3 3
N51 Li5 Li4 154.5(3) . 3
N3 Li5 Li4 46.39(19) . 3
N31 Li5 Li4 95.6(3) . 3
C3 Li5 Li4 74.1(2) . 3
N21 Li5 As1 108.3(3) 3 .
N51 Li5 As1 70.5(2) . .
N3 Li5 As1 78.7(2) . .
N31 Li5 As1 130.2(3) . .
C3 Li5 As1 101.6(2) . .
Li4 Li5 As1 84.7(2) 3 .

loop_
_geom_bond_atom_site_label_1
_geom_bond_atom_site_label_2
_geom_bond_distance
_geom_bond_site_symmetry_2
As1 N4 1.839(3) .
As1 N5 1.852(3) .
As1 N1 1.937(3) .
As1 Li1 2.838(7) .
As1 Li5 3.079(7) .
As1 Li4 3.202(6) .
As2 N3 1.813(3) .
As2 N2 1.827(3) .
As2 N1 1.932(3) .
As2 Li4 3.004(6) 3
N1 C1 1.339(4) .
N2 C2 1.347(5) .
N2 Li4 2.147(7) .
N2 Li4 2.283(7) 3
N3 C3 1.343(4) .
N3 Li5 2.078(7) .
N3 Li4 2.159(6) 3
N4 C4 1.339(4) .
N4 Li3 2.057(8) .
N4 Li1 2.060(8) .
N5 C5 1.343(5) .
N5 Li1 2.057(8) .
N5 Li2 2.066(7) .
N6 C6 1.339(5) .
N6 Li3 2.045(8) .
N6 Li1 2.078(8) .
S1 C12 1.748(4) .
S1 C1 1.769(4) .
S2 C22 1.745(4) .
S2 C2 1.791(3) .
S3 C32 1.751(4) .
S3 C3 1.786(4) .
S4 C42 1.744(4) .
S4 C4 1.778(4) .
S5 C52 1.736(4) .
S5 C5 1.771(4) .
S6 C62 1.737(5) .
S6 C6 1.776(4) .
N11 C1 1.334(4) .
N11 C11 1.403(5) .
N11 Li3 2.089(8) .
N11 Li2 2.126(7) .
N21 C2 1.320(4) .
N21 C21 1.384(5) .
N21 Li5 1.990(7) 3
N21 Li4 2.704(8) .
N31 C3 1.326(5) .
N31 C31 1.382(5) .
N31 Li5 2.143(7) .
N41 C4 1.322(4) .
N41 C41 1.389(5) .
N41 Li4 2.086(7) .
N51 C5 1.324(5) .
N51 C51 1.379(5) .
N51 Li5 2.017(7) .
N61 C6 1.324(5) .
N61 C61 1.392(5) .
N61 Li2 2.029(7) .
C2 Li4 2.623(7) .
C3 Li5 2.360(7) .
C11 C12 1.323(6) .
C11 H11 0.9500 .
C12 C13 1.503(5) .
C13 H13A 0.9800 .
C13 H13B 0.9800 .
C13 H13C 0.9800 .
C21 C22 1.338(5) .
C21 H21 0.9500 .
C22 C23 1.503(5) .
C23 H23A 0.9800 .
C23 H23B 0.9800 .
C23 H23C 0.9800 .
C31 C32 1.337(6) .
C31 H31 0.9500 .
C32 C33 1.511(6) .
C33 H33A 0.9800 .
C33 H33B 0.9800 .
C33 H33C 0.9800 .
C41 C42 1.332(6) .
C41 H41 0.9500 .
C42 C43 1.499(6) .
C43 H43A 0.9800 .
C43 H43B 0.9800 .
C43 H43C 0.9800 .
C51 C52 1.346(6) .
C51 H51 0.9500 .
C52 C53 1.502(6) .
C53 H53A 0.9800 .
C53 H53B 0.9800 .
C53 H53C 0.9800 .
C61 C62 1.340(5) .
C61 H61 0.9500 .
C62 C63 1.495(5) .
C63 H63A 0.9800 .
C63 H63B 0.9800 .
C63 H63C 0.9800 .
O1 C17 1.404(5) .
O1 C14 1.406(6) .
O1 Li1 1.880(8) .
C14 C15 1.437(8) .
C14 H14A 0.9900 .
C14 H14B 0.9900 .
C15 C16 1.456(8) .
C15 H15A 0.9900 .
C15 H15B 0.9900 .
C16 C17 1.407(7) .
C16 H16A 0.9900 .
C16 H16B 0.9900 .
C17 H17A 0.9900 .
C17 H17B 0.9900 .
O2 C27 1.433(4) .
O2 C24 1.434(4) .
O2 Li2 1.946(7) .
C24 C25 1.494(6) .
C24 H24A 0.9900 .
C24 H24B 0.9900 .
C25 C26 1.477(6) .
C25 H25A 0.9900 .
C25 H25B 0.9900 .
C26 C27 1.464(5) .
C26 H26A 0.9900 .
C26 H26B 0.9900 .
C27 H27A 0.9900 .
C27 H27B 0.9900 .
O3 C37 1.422(5) .
O3 C34 1.422(5) .
O3 Li3 1.924(8) .
C34 C35 1.491(7) .
C34 H34A 0.9900 .
C34 H34B 0.9900 .
C35 C36 1.481(7) .
C35 H35A 0.9900 .
C35 H35B 0.9900 .
C36 C37 1.402(7) .
C36 H36A 0.9900 .
C36 H36B 0.9900 .
C37 H37A 0.9900 .
C37 H37B 0.9900 .
O1T C1T 1.417(9) .
O1T C4T 1.433(8) .
C1T C2T 1.485(10) .
C1T H1T1 0.9900 .
C1T H1T2 0.9900 .
C2T C3T 1.498(10) .
C2T H2T1 0.9900 .
C2T H2T2 0.9900 .
C3T C4T 1.463(10) .
C3T H3T1 0.9900 .
C3T H3T2 0.9900 .
C4T H4T1 0.9900 .
C4T H4T2 0.9900 .
Li1 Li3 2.561(11) .
Li1 Li2 2.949(9) .
Li2 Li3 2.945(10) .
Li4 N3 2.159(7) 3
Li4 N2 2.283(7) 3
Li4 Li4 2.792(12) 3
Li4 Li5 2.982(9) 3
Li4 As2 3.004(6) 3
Li5 N21 1.990(7) 3
Li5 Li4 2.982(9) 3

loop_
_geom_torsion_atom_site_label_1
_geom_torsion_atom_site_label_2
_geom_torsion_atom_site_label_3
_geom_torsion_atom_site_label_4
_geom_torsion
_geom_torsion_site_symmetry_1
_geom_torsion_site_symmetry_4
N3 As2 N1 C1 133.0(3) . .
N2 As2 N1 C1 -131.9(3) . .
Li4 As2 N1 C1 177.6(3) 3 .
N3 As2 N1 As1 -48.39(17) . .
N2 As2 N1 As1 46.71(18) . .
Li4 As2 N1 As1 -3.8(2) 3 .
N4 As1 N1 C1 48.6(3) . .
N5 As1 N1 C1 -43.6(3) . .
Li1 As1 N1 C1 3.3(4) . .
Li5 As1 N1 C1 -133.2(3) . .
Li4 As1 N1 C1 140.7(3) . .
N4 As1 N1 As2 -129.83(16) . .
N5 As1 N1 As2 137.94(16) . .
Li1 As1 N1 As2 -175.15(19) . .
Li5 As1 N1 As2 48.28(18) . .
Li4 As1 N1 As2 -37.82(18) . .
N3 As2 N2 C2 -172.0(2) . .
N1 As2 N2 C2 89.5(2) . .
Li4 As2 N2 C2 -160.3(3) 3 .
N3 As2 N2 Li4 64.8(3) . .
N1 As2 N2 Li4 -33.7(3) . .
Li4 As2 N2 Li4 76.5(3) 3 .
N3 As2 N2 Li4 -11.8(2) . 3
N1 As2 N2 Li4 -110.2(2) . 3
N2 As2 N3 C3 163.9(3) . .
N1 As2 N3 C3 -94.2(3) . .
Li4 As2 N3 C3 151.4(4) 3 .
N2 As2 N3 Li5 -84.8(3) . .
N1 As2 N3 Li5 17.1(3) . .
Li4 As2 N3 Li5 -97.3(4) 3 .
N2 As2 N3 Li4 12.6(2) . 3
N1 As2 N3 Li4 114.4(2) . 3
N5 As1 N4 C4 -160.3(3) . .
N1 As1 N4 C4 96.4(3) . .
Li1 As1 N4 C4 -141.9(4) . .
Li4 As1 N4 C4 2.7(3) . .
N5 As1 N4 Li3 58.6(3) . .
N1 As1 N4 Li3 -44.7(3) . .
Li1 As1 N4 Li3 77.1(3) . .
Li4 As1 N4 Li3 -138.4(3) . .
N5 As1 N4 Li1 -18.4(2) . .
N1 As1 N4 Li1 -121.7(2) . .
Li4 As1 N4 Li1 144.6(2) . .
N4 As1 N5 C5 154.7(3) . .
N1 As1 N5 C5 -104.8(3) . .
Li1 As1 N5 C5 136.2(4) . .
Li5 As1 N5 C5 -15.5(3) . .
Li4 As1 N5 C5 60.6(6) . .
N4 As1 N5 Li1 18.4(3) . .
N1 As1 N5 Li1 119.0(2) . .
Li5 As1 N5 Li1 -151.8(3) . .
Li4 As1 N5 Li1 -75.6(5) . .
N4 As1 N5 Li2 -74.8(3) . .
N1 As1 N5 Li2 25.8(3) . .
Li1 As1 N5 Li2 -93.2(3) . .
Li5 As1 N5 Li2 115.0(3) . .
Li4 As1 N5 Li2 -168.8(5) . .
C11 N11 C1 N1 -179.4(3) . .
Li3 N11 C1 N1 -50.8(5) . .
Li2 N11 C1 N1 51.8(5) . .
C11 N11 C1 S1 0.6(4) . .
Li3 N11 C1 S1 129.3(3) . .
Li2 N11 C1 S1 -128.1(3) . .
As2 N1 C1 N11 -178.9(3) . .
As1 N1 C1 N11 2.7(5) . .
As2 N1 C1 S1 1.0(4) . .
As1 N1 C1 S1 -177.42(17) . .
C12 S1 C1 N11 -0.4(3) . .
C12 S1 C1 N1 179.6(3) . .
C21 N21 C2 N2 175.5(3) . .
Li5 N21 C2 N2 -15.1(7) 3 .
Li4 N21 C2 N2 31.6(3) . .
C21 N21 C2 S2 -1.5(4) . .
Li5 N21 C2 S2 167.9(4) 3 .
Li4 N21 C2 S2 -145.3(3) . .
C21 N21 C2 Li4 143.9(3) . .
Li5 N21 C2 Li4 -46.7(4) 3 .
As2 N2 C2 N21 178.2(3) . .
Li4 N2 C2 N21 -39.1(4) . .
Li4 N2 C2 N21 36.0(7) 3 .
As2 N2 C2 S2 -5.3(4) . .
Li4 N2 C2 S2 137.5(3) . .
Li4 N2 C2 S2 -147.4(4) 3 .
As2 N2 C2 Li4 -142.7(3) . .
Li4 N2 C2 Li4 75.1(5) 3 .
C22 S2 C2 N21 1.1(3) . .
C22 S2 C2 N2 -175.9(3) . .
C22 S2 C2 Li4 -100.5(4) . .
C31 N31 C3 N3 177.5(3) . .
Li5 N31 C3 N3 -21.4(3) . .
C31 N31 C3 S3 -2.2(4) . .
Li5 N31 C3 S3 158.8(3) . .
C31 N31 C3 Li5 -161.1(3) . .
As2 N3 C3 N31 161.1(3) . .
Li5 N3 C3 N31 22.0(4) . .
Li4 N3 C3 N31 -61.4(6) 3 .
As2 N3 C3 S3 -19.2(4) . .
Li5 N3 C3 S3 -158.3(3) . .
Li4 N3 C3 S3 118.3(4) 3 .
As2 N3 C3 Li5 139.1(3) . .
Li4 N3 C3 Li5 -83.4(4) 3 .
C32 S3 C3 N31 1.8(3) . .
C32 S3 C3 N3 -178.0(3) . .
C32 S3 C3 Li5 76.5(8) . .
C41 N41 C4 N4 -176.2(4) . .
Li4 N41 C4 N4 12.8(7) . .
C41 N41 C4 S4 2.6(4) . .
Li4 N41 C4 S4 -168.4(3) . .
As1 N4 C4 N41 -8.7(6) . .
Li3 N4 C4 N41 131.7(4) . .
Li1 N4 C4 N41 -130.4(5) . .
As1 N4 C4 S4 172.60(18) . .
Li3 N4 C4 S4 -47.0(4) . .
Li1 N4 C4 S4 50.8(5) . .
C42 S4 C4 N41 -2.4(3) . .
C42 S4 C4 N4 176.6(3) . .
C51 N51 C5 N5 179.3(4) . .
Li5 N51 C5 N5 -10.5(6) . .
C51 N51 C5 S5 -0.1(4) . .
Li5 N51 C5 S5 170.0(3) . .
As1 N5 C5 N51 21.1(5) . .
Li1 N5 C5 N51 137.4(4) . .
Li2 N5 C5 N51 -114.8(4) . .
As1 N5 C5 S5 -159.47(18) . .
Li1 N5 C5 S5 -43.2(5) . .
Li2 N5 C5 S5 64.7(4) . .
C52 S5 C5 N51 0.0(3) . .
C52 S5 C5 N5 -179.5(3) . .
C61 N61 C6 N6 -179.2(4) . .
Li2 N61 C6 N6 -7.6(6) . .
C61 N61 C6 S6 -0.8(4) . .
Li2 N61 C6 S6 170.9(3) . .
Li3 N6 C6 N61 -31.2(7) . .
Li1 N6 C6 N61 57.7(5) . .
Li3 N6 C6 S6 150.5(4) . .
Li1 N6 C6 S6 -120.5(4) . .
C62 S6 C6 N61 1.0(3) . .
C62 S6 C6 N6 179.4(4) . .
C1 N11 C11 C12 -0.6(5) . .
Li3 N11 C11 C12 -132.0(4) . .
Li2 N11 C11 C12 130.4(4) . .
N11 C11 C12 C13 178.2(4) . .
N11 C11 C12 S1 0.3(5) . .
C1 S1 C12 C11 0.1(3) . .
C1 S1 C12 C13 -178.0(4) . .
C2 N21 C21 C22 1.3(5) . .
Li5 N21 C21 C22 -171.0(4) 3 .
Li4 N21 C21 C22 91.5(5) . .
N21 C21 C22 C23 179.0(4) . .
N21 C21 C22 S2 -0.5(5) . .
C2 S2 C22 C21 -0.3(3) . .
C2 S2 C22 C23 -179.8(3) . .
C3 N31 C31 C32 1.7(5) . .
Li5 N31 C31 C32 -121.7(8) . .
N31 C31 C32 C33 177.4(4) . .
N31 C31 C32 S3 -0.3(5) . .
C3 S3 C32 C31 -0.8(3) . .
C3 S3 C32 C33 -178.8(4) . .
C4 N41 C41 C42 -1.5(6) . .
Li4 N41 C41 C42 171.8(4) . .
N41 C41 C42 C43 178.8(5) . .
N41 C41 C42 S4 -0.3(5) . .
C4 S4 C42 C41 1.4(4) . .
C4 S4 C42 C43 -177.8(4) . .
C5 N51 C51 C52 0.3(5) . .
Li5 N51 C51 C52 -171.7(4) . .
N51 C51 C52 C53 178.4(4) . .
N51 C51 C52 S5 -0.2(5) . .
C5 S5 C52 C51 0.1(3) . .
C5 S5 C52 C53 -178.7(4) . .
C6 N61 C61 C62 0.1(5) . .
Li2 N61 C61 C62 -169.6(4) . .
N61 C61 C62 C63 -179.8(4) . .
N61 C61 C62 S6 0.6(5) . .
C6 S6 C62 C61 -0.9(3) . .
C6 S6 C62 C63 179.6(4) . .
C17 O1 C14 C15 -25.9(13) . .
Li1 O1 C14 C15 144.8(11) . .
O1 C14 C15 C16 27.3(19) . .
C14 C15 C16 C17 -20(2) . .
C14 O1 C17 C16 13.8(14) . .
Li1 O1 C17 C16 -156.6(11) . .
C15 C16 C17 O1 4(2) . .
C27 O2 C24 C25 15.9(5) . .
Li2 O2 C24 C25 -144.4(4) . .
O2 C24 C25 C26 -30.3(5) . .
C24 C25 C26 C27 33.0(6) . .
C24 O2 C27 C26 4.9(5) . .
Li2 O2 C27 C26 163.7(4) . .
C25 C26 C27 O2 -23.8(6) . .
C37 O3 C34 C35 27.0(7) . .
Li3 O3 C34 C35 -134.1(5) . .
O3 C34 C35 C36 -24.9(8) . .
C34 C35 C36 C37 13.8(10) . .
C35 C36 C37 O3 2.5(11) . .
C34 O3 C37 C36 -19.0(9) . .
Li3 O3 C37 C36 145.1(7) . .
C4T O1T C1T C2T 0.5(9) . .
O1T C1T C2T C3T 15.1(9) . .
C1T C2T C3T C4T -24.7(9) . .
C1T O1T C4T C3T -16.5(8) . .
C2T C3T C4T O1T 25.6(8) . .
C17 O1 Li1 N5 -100.9(7) . .
C14 O1 Li1 N5 89.9(8) . .
C17 O1 Li1 N4 -5.7(8) . .
C14 O1 Li1 N4 -174.9(7) . .
C17 O1 Li1 N6 111.0(6) . .
C14 O1 Li1 N6 -58.2(8) . .
C17 O1 Li1 Li3 57.9(10) . .
C14 O1 Li1 Li3 -111.3(9) . .
C17 O1 Li1 As1 -52.6(7) . .
C14 O1 Li1 As1 138.1(7) . .
C17 O1 Li1 Li2 -156.3(7) . .
C14 O1 Li1 Li2 34.4(11) . .
C5 N5 Li1 O1 -24.1(6) . .
As1 N5 Li1 O1 100.9(4) . .
Li2 N5 Li1 O1 -139.4(4) . .
C5 N5 Li1 N4 -141.7(3) . .
As1 N5 Li1 N4 -16.8(2) . .
Li2 N5 Li1 N4 102.9(3) . .
C5 N5 Li1 N6 122.8(4) . .
As1 N5 Li1 N6 -112.2(4) . .
Li2 N5 Li1 N6 7.5(4) . .
C5 N5 Li1 Li3 167.6(3) . .
As1 N5 Li1 Li3 -67.4(2) . .
Li2 N5 Li1 Li3 52.3(3) . .
C5 N5 Li1 As1 -125.0(4) . .
Li2 N5 Li1 As1 119.7(3) . .
C5 N5 Li1 Li2 115.3(4) . .
As1 N5 Li1 Li2 -119.7(3) . .
C4 N4 Li1 O1 25.1(7) . .
As1 N4 Li1 O1 -104.3(4) . .
Li3 N4 Li1 O1 140.2(5) . .
C4 N4 Li1 N5 146.3(4) . .
As1 N4 Li1 N5 16.9(2) . .
Li3 N4 Li1 N5 -98.6(3) . .
C4 N4 Li1 N6 -98.1(5) . .
As1 N4 Li1 N6 132.5(3) . .
Li3 N4 Li1 N6 17.0(3) . .
C4 N4 Li1 Li3 -115.2(5) . .
As1 N4 Li1 Li3 115.4(2) . .
C4 N4 Li1 As1 129.4(5) . .
Li3 N4 Li1 As1 -115.4(2) . .
C4 N4 Li1 Li2 -170.7(4) . .
As1 N4 Li1 Li2 59.9(2) . .
Li3 N4 Li1 Li2 -55.5(3) . .
C6 N6 Li1 O1 90.7(5) . .
Li3 N6 Li1 O1 -144.9(4) . .
C6 N6 Li1 N5 -59.4(5) . .
Li3 N6 Li1 N5 64.9(4) . .
C6 N6 Li1 N4 -141.5(3) . .
Li3 N6 Li1 N4 -17.1(3) . .
C6 N6 Li1 Li3 -124.3(4) . .
C6 N6 Li1 As1 -106.2(4) . .
Li3 N6 Li1 As1 18.1(4) . .
C6 N6 Li1 Li2 -53.9(3) . .
Li3 N6 Li1 Li2 70.4(3) . .
N4 As1 Li1 O1 100.3(4) . .
N5 As1 Li1 O1 -105.6(5) . .
N1 As1 Li1 O1 175.1(3) . .
Li5 As1 Li1 O1 -67.9(5) . .
Li4 As1 Li1 O1 53.4(5) . .
N4 As1 Li1 N5 -154.1(3) . .
N1 As1 Li1 N5 -79.3(3) . .
Li5 As1 Li1 N5 37.8(3) . .
Li4 As1 Li1 N5 159.1(2) . .
N5 As1 Li1 N4 154.1(3) . .
N1 As1 Li1 N4 74.8(2) . .
Li5 As1 Li1 N4 -168.1(2) . .
Li4 As1 Li1 N4 -46.8(3) . .
N4 As1 Li1 N6 -61.5(4) . .
N5 As1 Li1 N6 92.7(4) . .
N1 As1 Li1 N6 13.4(4) . .
Li5 As1 Li1 N6 130.4(3) . .
Li4 As1 Li1 N6 -108.3(4) . .
N4 As1 Li1 Li3 -47.0(2) . .
N5 As1 Li1 Li3 107.1(3) . .
N1 As1 Li1 Li3 27.9(3) . .
Li5 As1 Li1 Li3 144.9(2) . .
Li4 As1 Li1 Li3 -93.8(3) . .
N4 As1 Li1 Li2 -114.2(3) . .
N5 As1 Li1 Li2 39.9(2) . .
N1 As1 Li1 Li2 -39.4(3) . .
Li5 As1 Li1 Li2 77.6(3) . .
Li4 As1 Li1 Li2 -161.1(2) . .
C27 O2 Li2 N61 23.1(6) . .
C24 O2 Li2 N61 179.7(3) . .
C27 O2 Li2 N5 -110.8(4) . .
C24 O2 Li2 N5 45.8(5) . .
C27 O2 Li2 N11 145.6(4) . .
C24 O2 Li2 N11 -57.7(4) . .
C27 O2 Li2 Li3 144.4(6) . .
C24 O2 Li2 Li3 -59.0(8) . .
C27 O2 Li2 Li1 -88.1(8) . .
C24 O2 Li2 Li1 68.5(8) . .
C6 N61 Li2 O2 179.5(3) . .
C61 N61 Li2 O2 -11.2(6) . .
C6 N61 Li2 N5 -50.5(5) . .
C61 N61 Li2 N5 118.8(4) . .
C6 N61 Li2 N11 61.4(4) . .
C61 N61 Li2 N11 -129.3(4) . .
C6 N61 Li2 Li3 24.7(4) . .
C61 N61 Li2 Li3 -166.0(4) . .
C6 N61 Li2 Li1 -27.0(4) . .
C61 N61 Li2 Li1 142.3(4) . .
C5 N5 Li2 O2 32.0(4) . .
As1 N5 Li2 O2 -101.0(3) . .
Li1 N5 Li2 O2 164.8(4) . .
C5 N5 Li2 N61 -98.5(4) . .
As1 N5 Li2 N61 128.4(3) . .
Li1 N5 Li2 N61 34.3(4) . .
C5 N5 Li2 N11 141.0(3) . .
As1 N5 Li2 N11 8.0(4) . .
Li1 N5 Li2 N11 -86.2(3) . .
C5 N5 Li2 Li3 -177.2(3) . .
As1 N5 Li2 Li3 49.8(3) . .
Li1 N5 Li2 Li3 -44.4(3) . .
C5 N5 Li2 Li1 -132.8(4) . .
As1 N5 Li2 Li1 94.1(3) . .
C1 N11 Li2 O2 61.7(4) . .
C11 N11 Li2 O2 -66.4(4) . .
Li3 N11 Li2 O2 -179.1(3) . .
C1 N11 Li2 N61 -176.4(3) . .
C11 N11 Li2 N61 55.6(4) . .
Li3 N11 Li2 N61 -57.2(4) . .
C1 N11 Li2 N5 -51.8(4) . .
C11 N11 Li2 N5 -179.8(3) . .
Li3 N11 Li2 N5 67.4(3) . .
C1 N11 Li2 Li3 -119.2(3) . .
C11 N11 Li2 Li3 112.8(3) . .
C1 N11 Li2 Li1 -95.9(3) . .
C11 N11 Li2 Li1 136.0(3) . .
Li3 N11 Li2 Li1 23.3(3) . .
O1 Li1 Li2 O2 50.6(11) . .
N5 Li1 Li2 O2 -31.3(7) . .
N4 Li1 Li2 O2 -104.1(7) . .
N6 Li1 Li2 O2 155.7(7) . .
Li3 Li1 Li2 O2 -149.8(7) . .
As1 Li1 Li2 O2 -67.9(7) . .
O1 Li1 Li2 N61 -67.9(7) . .
N5 Li1 Li2 N61 -149.8(4) . .
N4 Li1 Li2 N61 137.4(3) . .
N6 Li1 Li2 N61 37.2(3) . .
Li3 Li1 Li2 N61 91.7(3) . .
As1 Li1 Li2 N61 173.6(3) . .
O1 Li1 Li2 N5 81.9(7) . .
N4 Li1 Li2 N5 -72.8(3) . .
N6 Li1 Li2 N5 -173.0(4) . .
Li3 Li1 Li2 N5 -118.5(3) . .
As1 Li1 Li2 N5 -36.63(18) . .
O1 Li1 Li2 N11 179.5(6) . .
N5 Li1 Li2 N11 97.5(3) . .
N4 Li1 Li2 N11 24.8(3) . .
N6 Li1 Li2 N11 -75.5(3) . .
Li3 Li1 Li2 N11 -21.0(2) . .
As1 Li1 Li2 N11 60.9(2) . .
O1 Li1 Li2 Li3 -159.5(8) . .
N5 Li1 Li2 Li3 118.5(3) . .
N4 Li1 Li2 Li3 45.8(3) . .
N6 Li1 Li2 Li3 -54.5(3) . .
As1 Li1 Li2 Li3 81.9(2) . .
C37 O3 Li3 N6 -175.4(5) . .
C34 O3 Li3 N6 -16.1(7) . .
C37 O3 Li3 N4 -51.8(6) . .
C34 O3 Li3 N4 107.5(5) . .
C37 O3 Li3 N11 57.2(5) . .
C34 O3 Li3 N11 -143.5(5) . .
C37 O3 Li3 Li1 -113.0(9) . .
C34 O3 Li3 Li1 46.3(10) . .
C37 O3 Li3 Li2 85.1(7) . .
C34 O3 Li3 Li2 -115.6(6) . .
C6 N6 Li3 O3 -104.1(5) . .
Li1 N6 Li3 O3 149.1(5) . .
C6 N6 Li3 N4 124.0(4) . .
Li1 N6 Li3 N4 17.2(3) . .
C6 N6 Li3 N11 16.7(6) . .
Li1 N6 Li3 N11 -90.1(4) . .
C6 N6 Li3 Li1 106.8(5) . .
C6 N6 Li3 Li2 36.5(4) . .
Li1 N6 Li3 Li2 -70.2(3) . .
C4 N4 Li3 O3 -16.7(5) . .
As1 N4 Li3 O3 123.4(3) . .
Li1 N4 Li3 O3 -149.2(4) . .
C4 N4 Li3 N6 115.2(4) . .
As1 N4 Li3 N6 -104.7(3) . .
Li1 N4 Li3 N6 -17.4(3) . .
C4 N4 Li3 N11 -126.4(3) . .
As1 N4 Li3 N11 13.8(4) . .
Li1 N4 Li3 N11 101.1(3) . .
C4 N4 Li3 Li1 132.6(4) . .
As1 N4 Li3 Li1 -87.3(3) . .
C4 N4 Li3 Li2 -171.8(3) . .
As1 N4 Li3 Li2 -31.7(3) . .
Li1 N4 Li3 Li2 55.6(3) . .
C1 N11 Li3 O3 -84.7(4) . .
C11 N11 Li3 O3 43.4(4) . .
Li2 N11 Li3 O3 156.5(3) . .
C1 N11 Li3 N6 145.6(4) . .
C11 N11 Li3 N6 -86.3(4) . .
Li2 N11 Li3 N6 26.8(4) . .
C1 N11 Li3 N4 37.9(4) . .
C11 N11 Li3 N4 166.0(3) . .
Li2 N11 Li3 N4 -80.9(3) . .
C1 N11 Li3 Li1 90.7(4) . .
C11 N11 Li3 Li1 -141.2(3) . .
Li2 N11 Li3 Li1 -28.1(3) . .
C1 N11 Li3 Li2 118.8(4) . .
C11 N11 Li3 Li2 -113.1(3) . .
O1 Li1 Li3 O3 -8.0(13) . .
N5 Li1 Li3 O3 154.3(8) . .
N4 Li1 Li3 O3 78.6(8) . .
N6 Li1 Li3 O3 -79.7(8) . .
As1 Li1 Li3 O3 115.8(8) . .
Li2 Li1 Li3 O3 -167.8(9) . .
O1 Li1 Li3 N6 71.6(7) . .
N5 Li1 Li3 N6 -126.1(3) . .
N4 Li1 Li3 N6 158.2(4) . .
As1 Li1 Li3 N6 -164.6(3) . .
Li2 Li1 Li3 N6 -88.1(3) . .
O1 Li1 Li3 N4 -86.6(7) . .
N5 Li1 Li3 N4 75.7(3) . .
N6 Li1 Li3 N4 -158.2(4) . .
As1 Li1 Li3 N4 37.20(16) . .
Li2 Li1 Li3 N4 113.7(3) . .
O1 Li1 Li3 N11 -178.1(6) . .
N5 Li1 Li3 N11 -15.8(3) . .
N4 Li1 Li3 N11 -91.5(3) . .
N6 Li1 Li3 N11 110.3(4) . .
As1 Li1 Li3 N11 -54.3(3) . .
Li2 Li1 Li3 N11 22.2(3) . .
O1 Li1 Li3 Li2 159.7(7) . .
N5 Li1 Li3 Li2 -38.0(2) . .
N4 Li1 Li3 Li2 -113.7(3) . .
N6 Li1 Li3 Li2 88.1(3) . .
As1 Li1 Li3 Li2 -76.48(19) . .
O2 Li2 Li3 O3 -37.7(10) . .
N61 Li2 Li3 O3 89.5(6) . .
N5 Li2 Li3 O3 -150.5(6) . .
N11 Li2 Li3 O3 -39.4(5) . .
Li1 Li2 Li3 O3 170.9(6) . .
O2 Li2 Li3 N6 -153.0(6) . .
N61 Li2 Li3 N6 -25.8(3) . .
N5 Li2 Li3 N6 94.1(3) . .
N11 Li2 Li3 N6 -154.8(4) . .
Li1 Li2 Li3 N6 55.6(3) . .
O2 Li2 Li3 N4 105.5(7) . .
N61 Li2 Li3 N4 -127.3(3) . .
N5 Li2 Li3 N4 -7.3(3) . .
N11 Li2 Li3 N4 103.8(3) . .
Li1 Li2 Li3 N4 -45.9(3) . .
O2 Li2 Li3 N11 1.7(6) . .
N61 Li2 Li3 N11 128.9(3) . .
N5 Li2 Li3 N11 -111.1(3) . .
Li1 Li2 Li3 N11 -149.7(3) . .
O2 Li2 Li3 Li1 151.4(7) . .
N61 Li2 Li3 Li1 -81.4(3) . .
N5 Li2 Li3 Li1 38.6(2) . .
N11 Li2 Li3 Li1 149.7(3) . .
C4 N41 Li4 N2 -74.6(5) . .
C41 N41 Li4 N2 114.6(4) . .
C4 N41 Li4 N3 147.9(4) . 3
C41 N41 Li4 N3 -23.0(4) . 3
C4 N41 Li4 N2 62.3(7) . 3
C41 N41 Li4 N2 -108.6(5) . 3
C4 N41 Li4 C2 -100.4(5) . .
C41 N41 Li4 C2 88.7(3) . .
C4 N41 Li4 N21 -129.0(4) . .
C41 N41 Li4 N21 60.1(3) . .
C4 N41 Li4 Li4 -31.2(11) . 3
C41 N41 Li4 Li4 157.9(8) . 3
C4 N41 Li4 Li5 -165.9(4) . 3
C41 N41 Li4 Li5 23.3(4) . 3
C4 N41 Li4 As2 112.2(5) . 3
C41 N41 Li4 As2 -58.6(5) . 3
C4 N41 Li4 As1 -6.8(4) . .
C41 N41 Li4 As1 -177.7(3) . .
C2 N2 Li4 N41 -58.5(3) . .
As2 N2 Li4 N41 71.4(4) . .
Li4 N2 Li4 N41 154.3(4) 3 .
C2 N2 Li4 N3 69.4(4) . 3
As2 N2 Li4 N3 -160.7(3) . 3
Li4 N2 Li4 N3 -77.8(3) 3 3
C2 N2 Li4 N2 147.2(3) . 3
As2 N2 Li4 N2 -82.9(3) . 3
Li4 N2 Li4 N2 0.0 3 3
As2 N2 Li4 C2 129.9(4) . .
Li4 N2 Li4 C2 -147.2(3) 3 .
C2 N2 Li4 N21 17.55(18) . .
As2 N2 Li4 N21 147.5(3) . .
Li4 N2 Li4 N21 -129.6(3) 3 .
C2 N2 Li4 Li4 147.2(3) . 3
As2 N2 Li4 Li4 -82.9(3) . 3
C2 N2 Li4 Li5 47.2(2) . 3
As2 N2 Li4 Li5 177.1(2) . 3
Li4 N2 Li4 Li5 -100.0(3) 3 3
C2 N2 Li4 As2 114.9(3) . 3
As2 N2 Li4 As2 -115.2(3) . 3
Li4 N2 Li4 As2 -32.27(18) 3 3
C2 N2 Li4 As1 -118.9(2) . .
As2 N2 Li4 As1 11.0(3) . .
Li4 N2 Li4 As1 94.0(2) 3 .
N21 C2 Li4 N41 -86.6(3) . .
N2 C2 Li4 N41 125.2(3) . .
S2 C2 Li4 N41 24.8(5) . .
N21 C2 Li4 N2 148.2(3) . .
S2 C2 Li4 N2 -100.4(4) . .
N21 C2 Li4 N3 22.6(3) . 3
N2 C2 Li4 N3 -125.6(3) . 3
S2 C2 Li4 N3 134.0(3) . 3
N21 C2 Li4 N2 106.7(4) . 3
N2 C2 Li4 N2 -41.5(3) . 3
S2 C2 Li4 N2 -141.9(3) . 3
N2 C2 Li4 N21 -148.2(3) . .
S2 C2 Li4 N21 111.4(5) . .
N21 C2 Li4 Li4 122.1(3) . 3
N2 C2 Li4 Li4 -26.1(2) . 3
S2 C2 Li4 Li4 -126.5(4) . 3
N21 C2 Li4 Li5 21.1(2) . 3
N2 C2 Li4 Li5 -127.1(3) . 3
S2 C2 Li4 Li5 132.5(4) . 3
N21 C2 Li4 As2 58.1(4) . 3
N2 C2 Li4 As2 -90.1(4) . 3
S2 C2 Li4 As2 169.5(3) . 3
N21 C2 Li4 As1 -152.9(2) . .
N2 C2 Li4 As1 58.9(2) . .
S2 C2 Li4 As1 -41.5(4) . .
C2 N21 Li4 N41 92.8(3) . .
C21 N21 Li4 N41 -10.0(5) . .
Li5 N21 Li4 N41 -117.8(3) 3 .
C2 N21 Li4 N2 -18.8(2) . .
C21 N21 Li4 N2 -121.5(4) . .
Li5 N21 Li4 N2 130.7(3) 3 .
C2 N21 Li4 N3 -158.8(3) . 3
C21 N21 Li4 N3 98.5(5) . 3
Li5 N21 Li4 N3 -9.3(2) 3 3
C2 N21 Li4 N2 -96.3(4) . 3
C21 N21 Li4 N2 161.0(4) . 3
Li5 N21 Li4 N2 53.2(4) 3 3
C21 N21 Li4 C2 -102.7(5) . .
Li5 N21 Li4 C2 149.5(3) 3 .
C2 N21 Li4 Li4 -57.1(3) . 3
C21 N21 Li4 Li4 -159.8(4) . 3
Li5 N21 Li4 Li4 92.4(3) 3 3
C2 N21 Li4 Li5 -149.5(3) . 3
C21 N21 Li4 Li5 107.8(5) . 3
C2 N21 Li4 As2 -136.7(3) . 3
C21 N21 Li4 As2 120.6(4) . 3
Li5 N21 Li4 As2 12.8(3) 3 3
C2 N21 Li4 As1 31.1(3) . .
C21 N21 Li4 As1 -71.7(5) . .
Li5 N21 Li4 As1 -179.5(3) 3 .
N4 As1 Li4 N41 1.2(2) . .
N5 As1 Li4 N41 95.0(5) . .
N1 As1 Li4 N41 -99.18(19) . .
Li1 As1 Li4 N41 33.1(3) . .
Li5 As1 Li4 N41 171.7(2) . .
N4 As1 Li4 N2 116.0(2) . .
N5 As1 Li4 N2 -150.2(4) . .
N1 As1 Li4 N2 15.57(19) . .
Li1 As1 Li4 N2 147.9(2) . .
Li5 As1 Li4 N2 -73.5(2) . .
N4 As1 Li4 N3 -80.6(7) . 3
N5 As1 Li4 N3 13.3(10) . 3
N1 As1 Li4 N3 179.0(7) . 3
Li1 As1 Li4 N3 -48.7(8) . 3
Li5 As1 Li4 N3 90.0(7) . 3
N4 As1 Li4 N2 -143.2(2) . 3
N5 As1 Li4 N2 -49.3(6) . 3
N1 As1 Li4 N2 116.4(2) . 3
Li1 As1 Li4 N2 -111.3(3) . 3
Li5 As1 Li4 N2 27.4(2) . 3
N4 As1 Li4 C2 89.29(19) . .
N5 As1 Li4 C2 -176.9(4) . .
N1 As1 Li4 C2 -11.10(18) . .
Li1 As1 Li4 C2 121.2(2) . .
Li5 As1 Li4 C2 -100.2(2) . .
N4 As1 Li4 N21 74.9(2) . .
N5 As1 Li4 N21 168.8(4) . .
N1 As1 Li4 N21 -25.4(2) . .
Li1 As1 Li4 N21 106.9(3) . .
Li5 As1 Li4 N21 -114.5(2) . .
N4 As1 Li4 Li4 169.1(3) . 3
N5 As1 Li4 Li4 -97.0(5) . 3
N1 As1 Li4 Li4 68.7(3) . 3
Li1 As1 Li4 Li4 -159.0(3) . 3
Li5 As1 Li4 Li4 -20.3(3) . 3
N4 As1 Li4 Li5 74.0(7) . 3
N5 As1 Li4 Li5 167.8(5) . 3
N1 As1 Li4 Li5 -26.4(7) . 3
Li1 As1 Li4 Li5 105.9(7) . 3
Li5 As1 Li4 Li5 -115.5(7) . 3
N4 As1 Li4 As2 -119.1(2) . 3
N5 As1 Li4 As2 -25.2(6) . 3
N1 As1 Li4 As2 140.5(2) . 3
Li1 As1 Li4 As2 -87.2(3) . 3
Li5 As1 Li4 As2 51.5(2) . 3
C5 N51 Li5 N21 -103.0(5) . 3
C51 N51 Li5 N21 66.8(5) . 3
C5 N51 Li5 N3 53.2(6) . .
C51 N51 Li5 N3 -137.0(4) . .
C5 N51 Li5 N31 125.6(4) . .
C51 N51 Li5 N31 -64.6(4) . .
C5 N51 Li5 C3 91.4(5) . .
C51 N51 Li5 C3 -98.8(4) . .
C5 N51 Li5 Li4 -17.1(10) . 3
C51 N51 Li5 Li4 152.7(7) . 3
C5 N51 Li5 As1 -2.3(4) . .
C51 N51 Li5 As1 167.4(3) . .
C3 N3 Li5 N21 -123.4(3) . 3
As2 N3 Li5 N21 113.1(3) . 3
Li4 N3 Li5 N21 12.4(3) 3 3
C3 N3 Li5 N51 78.2(4) . .
As2 N3 Li5 N51 -45.2(6) . .
Li4 N3 Li5 N51 -146.0(4) 3 .
C3 N3 Li5 N31 -12.4(2) . .
As2 N3 Li5 N31 -135.8(3) . .
Li4 N3 Li5 N31 123.4(2) 3 .
As2 N3 Li5 C3 -123.5(4) . .
Li4 N3 Li5 C3 135.8(3) 3 .
C3 N3 Li5 Li4 -135.8(3) . 3
As2 N3 Li5 Li4 100.8(3) . 3
C3 N3 Li5 As1 130.7(2) . .
As2 N3 Li5 As1 7.3(3) . .
Li4 N3 Li5 As1 -93.49(19) 3 .
C3 N31 Li5 N21 111.7(4) . 3
C31 N31 Li5 N21 -120.0(8) . 3
C3 N31 Li5 N51 -114.8(3) . .
C31 N31 Li5 N51 13.4(10) . .
C3 N31 Li5 N3 12.6(2) . .
C31 N31 Li5 N3 140.8(8) . .
C31 N31 Li5 C3 128.2(9) . .
C3 N31 Li5 Li4 50.0(3) . 3
C31 N31 Li5 Li4 178.2(8) . 3
C3 N31 Li5 As1 -37.9(4) . .
C31 N31 Li5 As1 90.3(9) . .
N31 C3 Li5 N21 -87.5(4) . 3
N3 C3 Li5 N21 71.8(4) . 3
S3 C3 Li5 N21 -170.9(6) . 3
N31 C3 Li5 N51 77.5(4) . .
N3 C3 Li5 N51 -123.2(4) . .
S3 C3 Li5 N51 -5.9(10) . .
N31 C3 Li5 N3 -159.3(3) . .
S3 C3 Li5 N3 117.3(8) . .
N3 C3 Li5 N31 159.3(3) . .
S3 C3 Li5 N31 -83.4(8) . .
N31 C3 Li5 Li4 -127.6(3) . 3
N3 C3 Li5 Li4 31.7(2) . 3
S3 C3 Li5 Li4 149.0(8) . 3
N31 C3 Li5 As1 151.4(3) . .
N3 C3 Li5 As1 -49.4(2) . .
S3 C3 Li5 As1 68.0(8) . .
N5 As1 Li5 N21 124.1(3) . 3
N1 As1 Li5 N21 -132.8(3) . 3
Li1 As1 Li5 N21 97.7(3) . 3
Li4 As1 Li5 N21 -39.4(3) . 3
N5 As1 Li5 N51 8.7(2) . .
N1 As1 Li5 N51 111.85(19) . .
Li1 As1 Li5 N51 -17.6(3) . .
Li4 As1 Li5 N51 -154.7(2) . .
N5 As1 Li5 N3 -131.03(19) . .
N1 As1 Li5 N3 -27.92(18) . .
Li1 As1 Li5 N3 -157.4(2) . .
Li4 As1 Li5 N3 65.5(2) . .
N5 As1 Li5 N31 -84.6(3) . .
N1 As1 Li5 N31 18.5(3) . .
Li1 As1 Li5 N31 -110.9(4) . .
Li4 As1 Li5 N31 112.0(4) . .
N5 As1 Li5 C3 -105.0(2) . .
N1 As1 Li5 C3 -1.9(2) . .
Li1 As1 Li5 C3 -131.4(2) . .
Li4 As1 Li5 C3 91.5(2) . .
N5 As1 Li5 Li4 -177.56(19) . 3
N1 As1 Li5 Li4 -74.46(18) . 3
Li1 As1 Li5 Li4 156.1(2) . 3
Li4 As1 Li5 Li4 19.0(3) . 3
